data_7125529
loop_
_publ_author_name
'Brammer, L.'
'Burgard, M. D.'
'Rodger, C. S.'
'Swearingen, J. K.'
'Rath, N. P.'

_publ_section_title
;
 Silver(I) carboxylates: versatile inorganic analogs of carboxylic acids
 for supramolecular network formation.
;
_journal_issue 23
_journal_name_full 'Chemical communications (Cambridge, England)'
_journal_page_first 2468
_journal_page_last 2469
_journal_paper_doi 10.1039/b108448h
_journal_year 2001
_chemical_formula_sum 'C10 H12 Ag F3 N2 O2'
_chemical_formula_weight 357.09
_space_group_IT_number 2
_space_group_name_Hall '-P 1'
_space_group_name_H-M_alt 'P -1'
_symmetry_cell_setting triclinic
_symmetry_space_group_name_H-M 'P -1'
_atom_sites_solution_hydrogens geom
_atom_sites_solution_primary direct
_atom_sites_solution_secondary difmap
_audit_creation_method SHELXL-97
_cell_angle_alpha 117.553(1)
_cell_angle_beta 116.433(1)
_cell_angle_gamma 91.471(1)
_cell_formula_units_Z 2
_cell_length_a 9.0587(2)
_cell_length_b 9.1231(2)
_cell_length_c 9.6097(2)
_cell_measurement_reflns_used 9815
_cell_measurement_temperature 223(2)
_cell_measurement_theta_max 28.0
_cell_measurement_theta_min 2.6
_cell_volume 603.07(3)
_computing_cell_refinement 'Bruker SMART'
_computing_data_collection 'Bruker SMART'
_computing_data_reduction 'Bruker SAINT'
_computing_molecular_graphics 'Bruker SHELXTL'
_computing_publication_material 'Bruker SHELXTL'
_computing_structure_refinement 'SHELXTL (Sheldrick, 2001)'
_computing_structure_solution 'SHELXTL (Sheldrick, 2001)'
_diffrn_ambient_temperature 223(5)
_diffrn_measured_fraction_theta_full 0.987
_diffrn_measured_fraction_theta_max 0.987
_diffrn_measurement_device_type 'CCD area detector'
_diffrn_measurement_method 'phi and omega scans'
_diffrn_radiation_monochromator graphite
_diffrn_radiation_source 'normal-focus sealed tube'
_diffrn_radiation_type MoK\a
_diffrn_radiation_wavelength 0.71073
_diffrn_reflns_av_R_equivalents 0.02
_diffrn_reflns_av_sigmaI/netI 0.0141
_diffrn_reflns_limit_h_max 10
_diffrn_reflns_limit_h_min -11
_diffrn_reflns_limit_k_max 10
_diffrn_reflns_limit_k_min -12
_diffrn_reflns_limit_l_max 12
_diffrn_reflns_limit_l_min -12
_diffrn_reflns_number 12608
_diffrn_reflns_theta_full 28.05
_diffrn_reflns_theta_max 28.05
_diffrn_reflns_theta_min 2.63
_exptl_absorpt_coefficient_mu 1.705
_exptl_absorpt_correction_T_max 0.8480
_exptl_absorpt_correction_T_min 0.5868
_exptl_absorpt_correction_type empirical
_exptl_absorpt_process_details sadabs
_exptl_crystal_colour colorle
_exptl_crystal_density_diffrn 1.966
_exptl_crystal_density_meas ?
_exptl_crystal_density_method 'not measured'
_exptl_crystal_description hexagon
_exptl_crystal_F_000 352
_exptl_crystal_size_max 0.35
_exptl_crystal_size_mid 0.24
_exptl_crystal_size_min 0.10
_refine_diff_density_max 0.531
_refine_diff_density_min -0.591
_refine_diff_density_rms 0.061
_refine_ls_extinction_method none
_refine_ls_goodness_of_fit_ref 1.053
_refine_ls_hydrogen_treatment refall
_refine_ls_matrix_type full
_refine_ls_number_parameters 211
_refine_ls_number_reflns 2874
_refine_ls_number_restraints 24
_refine_ls_restrained_S_all 1.049
_refine_ls_R_factor_all 0.0225
_refine_ls_R_factor_gt 0.0206
_refine_ls_shift/su_max 0.001
_refine_ls_shift/su_mean 0.000
_refine_ls_structure_factor_coef Fsqd
_refine_ls_weighting_details 'calc w=1/[\s^2^(Fo^2^)+(0.0249P)^2^+0.3562P] where P=(Fo^2^+2Fc^2^)/3'
_refine_ls_weighting_scheme calc
_refine_ls_wR_factor_gt 0.0509
_refine_ls_wR_factor_ref 0.0518
_reflns_number_gt 2717
_reflns_number_total 2874
_reflns_threshold_expression >2sigma(I)
_cod_data_source_file b108448h.txt
_cod_data_source_block l8101
_cod_depositor_comments
;
The following automatic conversions were performed:

data item '_symmetry_cell_setting' value 'Triclinic' was changed to
'triclinic' in accordance with the
/home/saulius/struct/COD-crude-data/automatic-downloads/DataCite-retrospective/RSC/depositions/lib/dictionaries/cif_core.dic
dictionary named 'cif_core.dic' version 2.4.2 last updated on
2011-04-26.

data item '_exptl_crystal_density_meas' value 'no' was changed to '?'
-- the value is perceived as not measured.

Automatic conversion script
Id: cif_fix_values 6909 2019-04-08 15:41:33Z antanas 
;
_cod_original_cell_volume 603.07(2)
_cod_original_sg_symbol_H-M P-1
_cod_database_code 7125529

loop_
_symmetry_equiv_pos_as_xyz
'x, y, z'
'-x, -y, -z'

loop_
_atom_site_label
_atom_site_type_symbol
_atom_site_fract_x
_atom_site_fract_y
_atom_site_fract_z
_atom_site_U_iso_or_equiv
_atom_site_adp_type
_atom_site_occupancy
_atom_site_symmetry_multiplicity
_atom_site_calc_flag
_atom_site_refinement_flags
Ag1 Ag 0.392119(19) -0.109663(19) 0.740580(19) 0.03972(6) Uani 1 1 d .
F1 F 0.5867(2) 0.4995(2) 1.1749(3) 0.0737(5) Uani 1 1 d .
F2 F 0.8339(3) 0.4783(2) 1.3247(2) 0.0785(5) Uani 1 1 d .
F3 F 0.7924(2) 0.5640(2) 1.1417(3) 0.0685(4) Uani 1 1 d .
O1 O 0.5724(2) 0.16023(19) 1.0079(2) 0.0452(3) Uani 1 1 d .
O2 O 0.7324(3) 0.2299(3) 0.9143(3) 0.0794(7) Uani 1 1 d .
N1 N 0.46502(19) -0.34711(19) 0.5839(2) 0.0305(3) Uani 1 1 d .
N2 N 0.14594(19) -0.0333(2) 0.5994(2) 0.0309(3) Uani 1 1 d .
C1 C 0.6701(3) 0.2614(3) 1.0094(3) 0.0401(4) Uani 1 1 d .
C2 C 0.7199(3) 0.4522(3) 1.1613(3) 0.0453(5) Uani 1 1 d .
C3 C 0.3559(2) -0.4669(2) 0.4056(2) 0.0300(3) Uani 1 1 d .
C4 C 0.6089(2) -0.3778(2) 0.6791(2) 0.0296(3) Uani 1 1 d .
C5 C 0.1996(3) -0.4271(3) 0.3017(3) 0.0466(5) Uani 1 1 d D
C6 C 0.7270(3) -0.2404(3) 0.8764(3) 0.0410(4) Uani 1 1 d D
C7 C 0.1469(2) 0.0334(2) 0.5007(2) 0.0308(3) Uani 1 1 d .
C8 C 0.0009(2) -0.0669(2) 0.5997(2) 0.0304(3) Uani 1 1 d .
C9 C 0.3098(3) 0.0703(3) 0.5018(3) 0.0437(5) Uani 1 1 d D
C10 C 0.0023(3) -0.1404(3) 0.7105(3) 0.0430(5) Uani 1 1 d D
H5A H 0.105(3) -0.520(4) 0.222(4) 0.081(10) Uiso 1 1 d DU
H5B H 0.172(4) -0.342(4) 0.372(4) 0.079(9) Uiso 1 1 d DU
H5C H 0.213(5) -0.405(5) 0.225(5) 0.103(12) Uiso 1 1 d DU
H6A H 0.840(3) -0.237(4) 0.919(4) 0.075(9) Uiso 1 1 d DU
H6B H 0.726(5) -0.131(3) 0.900(5) 0.093(11) Uiso 1 1 d DU
H6C H 0.718(5) -0.256(5) 0.959(4) 0.083(10) Uiso 1 1 d DU
H9A H 0.292(4) 0.002(4) 0.387(3) 0.073(9) Uiso 1 1 d DU
H9B H 0.401(3) 0.073(4) 0.597(3) 0.063(8) Uiso 1 1 d DU
H9C H 0.340(4) 0.177(3) 0.521(5) 0.077(9) Uiso 1 1 d DU
H10A H -0.077(3) -0.249(3) 0.640(4) 0.063(8) Uiso 1 1 d DU
H10B H 0.114(3) -0.135(4) 0.784(4) 0.068(8) Uiso 1 1 d DU
H10C H -0.034(5) -0.074(4) 0.790(4) 0.083(10) Uiso 1 1 d DU

loop_
_atom_site_aniso_label
_atom_site_aniso_U_11
_atom_site_aniso_U_22
_atom_site_aniso_U_33
_atom_site_aniso_U_23
_atom_site_aniso_U_13
_atom_site_aniso_U_12
Ag1 0.04114(9) 0.03611(9) 0.03316(9) 0.01528(7) 0.01558(7) 0.01903(6)
F1 0.0738(11) 0.0502(8) 0.1009(13) 0.0293(9) 0.0587(10) 0.0247(8)
F2 0.0949(13) 0.0528(9) 0.0359(7) 0.0109(7) 0.0097(8) 0.0084(9)
F3 0.0675(10) 0.0467(8) 0.0938(12) 0.0403(9) 0.0406(9) 0.0087(7)
O1 0.0518(9) 0.0364(7) 0.0345(7) 0.0157(6) 0.0167(7) 0.0019(6)
O2 0.1079(18) 0.0627(12) 0.0698(13) 0.0179(10) 0.0663(14) 0.0078(12)
N1 0.0307(7) 0.0290(7) 0.0294(7) 0.0135(6) 0.0157(6) 0.0113(6)
N2 0.0293(7) 0.0299(7) 0.0283(7) 0.0135(6) 0.0129(6) 0.0127(6)
C1 0.0436(11) 0.0376(10) 0.0320(9) 0.0175(8) 0.0155(8) 0.0092(8)
C2 0.0462(11) 0.0360(10) 0.0463(11) 0.0196(9) 0.0209(10) 0.0090(9)
C3 0.0282(8) 0.0315(8) 0.0292(8) 0.0153(7) 0.0147(7) 0.0104(7)
C4 0.0282(8) 0.0301(8) 0.0283(8) 0.0139(7) 0.0146(7) 0.0087(7)
C5 0.0416(11) 0.0444(12) 0.0378(11) 0.0173(10) 0.0129(9) 0.0231(10)
C6 0.0350(10) 0.0384(10) 0.0308(9) 0.0103(8) 0.0115(8) 0.0116(8)
C7 0.0285(8) 0.0299(8) 0.0285(8) 0.0119(7) 0.0144(7) 0.0105(7)
C8 0.0316(8) 0.0280(8) 0.0263(8) 0.0119(7) 0.0136(7) 0.0103(7)
C9 0.0333(10) 0.0557(13) 0.0474(12) 0.0285(11) 0.0233(9) 0.0165(9)
C10 0.0428(11) 0.0455(12) 0.0380(11) 0.0254(10) 0.0156(9) 0.0090(9)

loop_
_atom_type_symbol
_atom_type_description
_atom_type_scat_dispersion_real
_atom_type_scat_dispersion_imag
_atom_type_scat_source
C C 0.0033 0.0016 'International Tables Vol C Tables 4.2.6.8 and 6.1.1.4'
H H 0.0000 0.0000 'International Tables Vol C Tables 4.2.6.8 and 6.1.1.4'
N N 0.0061 0.0033 'International Tables Vol C Tables 4.2.6.8 and 6.1.1.4'
O O 0.0106 0.0060 'International Tables Vol C Tables 4.2.6.8 and 6.1.1.4'
F F 0.0171 0.0103 'International Tables Vol C Tables 4.2.6.8 and 6.1.1.4'
Ag Ag -0.8971 1.1015 'International Tables Vol C Tables 4.2.6.8 and 6.1.1.4'

loop_
_geom_angle_atom_site_label_1
_geom_angle_atom_site_label_2
_geom_angle_atom_site_label_3
_geom_angle
_geom_angle_site_symmetry_1
_geom_angle_site_symmetry_3
N1 Ag1 O1 129.34(6) . .
N1 Ag1 N2 123.99(5) . .
O1 Ag1 N2 100.87(6) . .
N1 Ag1 O1 97.77(5) . 2_657
O1 Ag1 O1 77.80(5) . 2_657
N2 Ag1 O1 118.01(5) . 2_657
C1 O1 Ag1 121.14(13) . .
C1 O1 Ag1 130.78(13) . 2_657
Ag1 O1 Ag1 102.20(5) . 2_657
C4 N1 C3 119.22(15) . .
C4 N1 Ag1 118.73(12) . .
C3 N1 Ag1 121.42(12) . .
C8 N2 C7 118.80(15) . .
C8 N2 Ag1 123.18(12) . .
C7 N2 Ag1 117.76(12) . .
O2 C1 O1 129.5(2) . .
O2 C1 C2 117.3(2) . .
O1 C1 C2 113.21(19) . .
F3 C2 F1 106.94(19) . .
F3 C2 F2 106.3(2) . .
F1 C2 F2 105.9(2) . .
F3 C2 C1 113.8(2) . .
F1 C2 C1 113.12(19) . .
F2 C2 C1 110.23(18) . .
N1 C3 C4 120.32(16) . 2_646
N1 C3 C5 118.05(16) . .
C4 C3 C5 121.61(17) 2_646 .
N1 C4 C3 120.46(16) . 2_646
N1 C4 C6 117.34(16) . .
C3 C4 C6 122.20(17) 2_646 .
N2 C7 C8 120.46(16) . 2_556
N2 C7 C9 118.14(17) . .
C8 C7 C9 121.40(18) 2_556 .
N2 C8 C7 120.75(16) . 2_556
N2 C8 C10 118.11(17) . .
C7 C8 C10 121.15(18) 2_556 .

loop_
_geom_bond_atom_site_label_1
_geom_bond_atom_site_label_2
_geom_bond_distance
_geom_bond_site_symmetry_2
Ag1 N1 2.3102(15) .
Ag1 O1 2.3528(15) .
Ag1 N2 2.3579(15) .
Ag1 O1 2.5506(15) 2_657
F1 C2 1.332(3) .
F2 C2 1.336(3) .
F3 C2 1.327(3) .
O1 C1 1.253(3) .
O1 Ag1 2.5506(15) 2_657
O2 C1 1.208(3) .
N1 C4 1.345(2) .
N1 C3 1.346(2) .
N2 C8 1.343(2) .
N2 C7 1.346(2) .
C1 C2 1.545(3) .
C3 C4 1.400(2) 2_646
C3 C5 1.495(3) .
C4 C3 1.400(2) 2_646
C4 C6 1.496(3) .
C7 C8 1.400(2) 2_556
C7 C9 1.499(3) .
C8 C7 1.400(2) 2_556
C8 C10 1.493(3) .
